data_4118621
loop_
_publ_author_name
'Rebecca R. Parkhurst'
'Timothy M. Swager'

_publ_section_title
;
 Synthesis and Optical Properties of Phenylene-Containing Oligoacenes
;
_journal_name_full 'Journal of the American Chemical Society'
_journal_page_first 15351
_journal_page_last 15356
_journal_paper_doi 10.1021/ja3043883
_journal_volume 134
_journal_year 2012
_chemical_formula_sum 'C58 H62 Si2'
_chemical_formula_weight 815.26
_chemical_name_systematic
; 
 ? 
;
_space_group_IT_number 4
_symmetry_cell_setting monoclinic
_symmetry_space_group_name_Hall 'P 2yb'
_symmetry_space_group_name_H-M 'P 1 21 1'
_atom_sites_solution_hydrogens geom
_atom_sites_solution_primary direct
_atom_sites_solution_secondary difmap
_audit_creation_method SHELXL-97
_cell_angle_alpha 90.00
_cell_angle_beta 102.9390(10)
_cell_angle_gamma 90.00
_cell_formula_units_Z 4
_cell_length_a 16.7208(3)
_cell_length_b 8.1057(2)
_cell_length_c 36.3982(7)
_cell_measurement_reflns_used 9792
_cell_measurement_temperature 100(2)
_cell_measurement_theta_max 69.22
_cell_measurement_theta_min 3.25
_cell_volume 4807.93(17)
_computing_cell_refinement 'SAINT 7.46A (Bruker-AXS, 2009)'
_computing_data_collection 'APEX2 v2009.9.0 (Bruker-AXS, 2009)'
_computing_data_reduction 'SAINT 7.46A (Bruker-AXS, 2009)'
_computing_molecular_graphics 'Bruker SHELXTL'
_computing_publication_material 'Bruker SHELXTL'
_computing_structure_refinement 'SHELXL-97 (Sheldrick, 2008)'
_computing_structure_solution 'SHELXS-97 (Sheldrick, 2008)'
_diffrn_ambient_temperature 100(2)
_diffrn_detector_area_resol_mean 8.3
_diffrn_measured_fraction_theta_full 0.999
_diffrn_measured_fraction_theta_max 0.999
_diffrn_measurement_device_type 'Bruker Smart APEX CCD'
_diffrn_measurement_method '\f and \w scans'
_diffrn_radiation_monochromator graphite
_diffrn_radiation_source 'fine-focus sealed tube'
_diffrn_radiation_type CuK\a
_diffrn_radiation_wavelength 1.54178
_diffrn_reflns_av_R_equivalents 0.0290
_diffrn_reflns_av_sigmaI/netI 0.0224
_diffrn_reflns_limit_h_max 20
_diffrn_reflns_limit_h_min -20
_diffrn_reflns_limit_k_max 9
_diffrn_reflns_limit_k_min -8
_diffrn_reflns_limit_l_max 44
_diffrn_reflns_limit_l_min -43
_diffrn_reflns_number 88887
_diffrn_reflns_theta_full 69.32
_diffrn_reflns_theta_max 69.32
_diffrn_reflns_theta_min 1.25
_exptl_absorpt_coefficient_mu 0.931
_exptl_absorpt_correction_T_max 0.8729
_exptl_absorpt_correction_T_min 0.7070
_exptl_absorpt_correction_type multi-scan
_exptl_absorpt_process_details 'SADABS (Sheldrick, 2009)'
_exptl_crystal_colour yellow
_exptl_crystal_density_diffrn 1.126
_exptl_crystal_description block
_exptl_crystal_F_000 1752
_exptl_crystal_size_max 0.40
_exptl_crystal_size_mid 0.15
_exptl_crystal_size_min 0.15
_refine_diff_density_max 0.368
_refine_diff_density_min -0.244
_refine_diff_density_rms 0.038
_refine_ls_abs_structure_details 'Flack H D (1983), Acta Cryst. A39, 876-881'
_refine_ls_abs_structure_Flack 0.012(10)
_refine_ls_extinction_method none
_refine_ls_goodness_of_fit_ref 1.060
_refine_ls_hydrogen_treatment constr
_refine_ls_matrix_type full
_refine_ls_number_parameters 1105
_refine_ls_number_reflns 16160
_refine_ls_number_restraints 1
_refine_ls_restrained_S_all 1.060
_refine_ls_R_factor_all 0.0323
_refine_ls_R_factor_gt 0.0310
_refine_ls_shift/su_max 0.001
_refine_ls_shift/su_mean 0.000
_refine_ls_structure_factor_coef Fsqd
_refine_ls_weighting_details 'calc w=1/[\s^2^(Fo^2^)+(0.0538P)^2^+0.7230P] where P=(Fo^2^+2Fc^2^)/3'
_refine_ls_weighting_scheme calc
_refine_ls_wR_factor_gt 0.0817
_refine_ls_wR_factor_ref 0.0828
_reflns_number_gt 15698
_reflns_number_total 16160
_reflns_threshold_expression >2sigma(I)
_cod_data_source_file ja3043883_si_004.cif
_cod_data_source_block d10082
_cod_database_code 4118621

loop_
_symmetry_equiv_pos_as_xyz
'x, y, z'
'-x, y+1/2, -z'

loop_
_atom_site_label
_atom_site_type_symbol
_atom_site_fract_x
_atom_site_fract_y
_atom_site_fract_z
_atom_site_U_iso_or_equiv
_atom_site_adp_type
_atom_site_occupancy
_atom_site_symmetry_multiplicity
_atom_site_calc_flag
_atom_site_refinement_flags
C1 C 0.46867(9) 0.2529(2) 0.33526(4) 0.0154(3) Uani 1 1 d .
C25 C 0.51560(9) 0.3820(2) 0.32290(4) 0.0159(3) Uani 1 1 d .
C26 C 0.55422(9) 0.4869(2) 0.31088(4) 0.0177(3) Uani 1 1 d .
Si1 Si 0.61128(2) 0.63693(6) 0.288096(10) 0.01467(9) Uani 1 1 d .
C27 C 0.57108(9) 0.8485(2) 0.29602(4) 0.0177(3) Uani 1 1 d .
H27 H 0.5790 0.8614 0.3239 0.021 Uiso 1 1 calc R
C28 C 0.47874(10) 0.8667(2) 0.27958(5) 0.0234(4) Uani 1 1 d .
H28A H 0.4598 0.9725 0.2875 0.035 Uiso 1 1 calc R
H28B H 0.4494 0.7764 0.2887 0.035 Uiso 1 1 calc R
H28C H 0.4681 0.8630 0.2520 0.035 Uiso 1 1 calc R
C29 C 0.61875(11) 0.9909(2) 0.28276(5) 0.0263(4) Uani 1 1 d .
H29A H 0.6101 0.9879 0.2552 0.039 Uiso 1 1 calc R
H29B H 0.6774 0.9791 0.2941 0.039 Uiso 1 1 calc R
H29C H 0.5991 1.0964 0.2905 0.039 Uiso 1 1 calc R
C30 C 0.72385(9) 0.6196(2) 0.31134(4) 0.0207(3) Uani 1 1 d .
H30 H 0.7544 0.6876 0.2961 0.025 Uiso 1 1 calc R
C31 C 0.75568(11) 0.4423(3) 0.31108(5) 0.0335(4) Uani 1 1 d .
H31A H 0.8153 0.4412 0.3206 0.050 Uiso 1 1 calc R
H31B H 0.7422 0.3993 0.2853 0.050 Uiso 1 1 calc R
H31C H 0.7298 0.3730 0.3272 0.050 Uiso 1 1 calc R
C32 C 0.74363(11) 0.6909(3) 0.35135(5) 0.0315(4) Uani 1 1 d .
H32A H 0.7137 0.6289 0.3671 0.047 Uiso 1 1 calc R
H32B H 0.7271 0.8071 0.3505 0.047 Uiso 1 1 calc R
H32C H 0.8027 0.6823 0.3620 0.047 Uiso 1 1 calc R
C33 C 0.59608(10) 0.5665(2) 0.23727(4) 0.0203(3) Uani 1 1 d .
H33 H 0.6215 0.4544 0.2385 0.024 Uiso 1 1 calc R
C34 C 0.64240(11) 0.6718(3) 0.21388(4) 0.0300(4) Uani 1 1 d .
H34A H 0.6389 0.6198 0.1893 0.045 Uiso 1 1 calc R
H34B H 0.7001 0.6809 0.2271 0.045 Uiso 1 1 calc R
H34C H 0.6179 0.7821 0.2103 0.045 Uiso 1 1 calc R
C35 C 0.50667(11) 0.5433(3) 0.21599(5) 0.0342(4) Uani 1 1 d .
H35A H 0.4803 0.6514 0.2109 0.051 Uiso 1 1 calc R
H35B H 0.4774 0.4775 0.2314 0.051 Uiso 1 1 calc R
H35C H 0.5052 0.4863 0.1921 0.051 Uiso 1 1 calc R
C2 C 0.50874(8) 0.1329(2) 0.36090(4) 0.0147(3) Uani 1 1 d .
C3 C 0.59659(8) 0.1412(2) 0.37568(4) 0.0154(3) Uani 1 1 d .
H3 H 0.6288 0.2278 0.3689 0.019 Uiso 1 1 calc R
C4 C 0.63056(9) 0.0203(2) 0.39955(4) 0.0151(3) Uani 1 1 d .
C5 C 0.70662(9) -0.0531(2) 0.42391(4) 0.0153(3) Uani 1 1 d .
C6 C 0.78961(9) -0.0404(2) 0.43623(4) 0.0155(3) Uani 1 1 d .
C51 C 0.83752(9) 0.0955(2) 0.42415(4) 0.0163(3) Uani 1 1 d .
C52 C 0.81861(10) 0.2590(2) 0.43024(4) 0.0197(3) Uani 1 1 d .
H52 H 0.7745 0.2832 0.4419 0.024 Uiso 1 1 calc R
C53 C 0.86346(10) 0.3876(2) 0.41946(4) 0.0226(3) Uani 1 1 d .
H53 H 0.8502 0.4986 0.4240 0.027 Uiso 1 1 calc R
C54 C 0.92752(10) 0.3538(2) 0.40212(5) 0.0241(4) Uani 1 1 d .
H54 H 0.9585 0.4414 0.3949 0.029 Uiso 1 1 calc R
C55 C 0.94617(9) 0.1915(2) 0.39539(4) 0.0230(4) Uani 1 1 d .
H55 H 0.9896 0.1683 0.3832 0.028 Uiso 1 1 calc R
C56 C 0.90205(9) 0.0628(2) 0.40623(4) 0.0202(3) Uani 1 1 d .
H56 H 0.9155 -0.0480 0.4015 0.024 Uiso 1 1 calc R
C7 C 0.82666(9) -0.1678(2) 0.46274(4) 0.0161(3) Uani 1 1 d .
C8 C 0.91203(9) -0.1659(2) 0.47901(4) 0.0178(3) Uani 1 1 d .
H8 H 0.9451 -0.0822 0.4717 0.021 Uiso 1 1 calc R
C9 C 0.94831(9) -0.2819(2) 0.50505(4) 0.0199(3) Uani 1 1 d .
H9 H 1.0055 -0.2765 0.5158 0.024 Uiso 1 1 calc R
C10 C 0.90103(9) -0.4076(2) 0.51575(4) 0.0195(3) Uani 1 1 d .
H10 H 0.9263 -0.4883 0.5335 0.023 Uiso 1 1 calc R
C11 C 0.81801(9) -0.4146(2) 0.50063(4) 0.0176(3) Uani 1 1 d .
H11 H 0.7868 -0.5017 0.5079 0.021 Uiso 1 1 calc R
C12 C 0.77808(9) -0.2953(2) 0.47457(4) 0.0155(3) Uani 1 1 d .
C13 C 0.68983(9) -0.3034(2) 0.46003(4) 0.0155(3) Uani 1 1 d .
C61 C 0.63767(9) -0.4268(2) 0.47350(4) 0.0157(3) Uani 1 1 d .
C62 C 0.58778(10) -0.5350(2) 0.44859(4) 0.0223(3) Uani 1 1 d .
H62 H 0.5886 -0.5333 0.4226 0.027 Uiso 1 1 calc R
C63 C 0.53680(10) -0.6455(2) 0.46173(5) 0.0279(4) Uani 1 1 d .
H63 H 0.5039 -0.7206 0.4447 0.033 Uiso 1 1 calc R
C64 C 0.53383(10) -0.6463(2) 0.49934(5) 0.0288(4) Uani 1 1 d .
H64 H 0.4982 -0.7206 0.5081 0.035 Uiso 1 1 calc R
C65 C 0.58275(10) -0.5389(2) 0.52436(5) 0.0246(4) Uani 1 1 d .
H65 H 0.5804 -0.5391 0.5502 0.030 Uiso 1 1 calc R
C66 C 0.63502(9) -0.4314(2) 0.51169(4) 0.0191(3) Uani 1 1 d .
H66 H 0.6694 -0.3601 0.5291 0.023 Uiso 1 1 calc R
C14 C 0.65882(9) -0.1836(2) 0.43495(4) 0.0150(3) Uani 1 1 d .
C15 C 0.58262(9) -0.1130(2) 0.41054(4) 0.0149(3) Uani 1 1 d .
C16 C 0.50096(9) -0.1285(2) 0.39707(4) 0.0144(3) Uani 1 1 d .
H16 H 0.4711 -0.2186 0.4040 0.017 Uiso 1 1 calc R
C17 C 0.46123(9) -0.0011(2) 0.37165(4) 0.0145(3) Uani 1 1 d .
C18 C 0.37598(9) -0.0071(2) 0.35693(4) 0.0148(3) Uani 1 1 d .
C19 C 0.33601(9) 0.1139(2) 0.33072(4) 0.0152(3) Uani 1 1 d .
C20 C 0.25015(9) 0.1058(2) 0.31475(4) 0.0166(3) Uani 1 1 d .
H20 H 0.2186 0.0188 0.3218 0.020 Uiso 1 1 calc R
C21 C 0.21282(9) 0.2216(2) 0.28944(4) 0.0190(3) Uani 1 1 d .
H21 H 0.1557 0.2133 0.2787 0.023 Uiso 1 1 calc R
C22 C 0.25827(10) 0.3540(2) 0.27905(4) 0.0205(3) Uani 1 1 d .
H22 H 0.2315 0.4350 0.2617 0.025 Uiso 1 1 calc R
C23 C 0.34079(9) 0.3653(2) 0.29396(4) 0.0186(3) Uani 1 1 d .
H23 H 0.3708 0.4547 0.2869 0.022 Uiso 1 1 calc R
C24 C 0.38253(9) 0.2455(2) 0.31993(4) 0.0159(3) Uani 1 1 d .
C36 C 0.32704(9) -0.1325(2) 0.36901(4) 0.0151(3) Uani 1 1 d .
C37 C 0.28208(9) -0.2305(2) 0.37915(4) 0.0162(3) Uani 1 1 d .
Si2 Si 0.20884(2) -0.37500(6) 0.393481(10) 0.01516(9) Uani 1 1 d .
C38 C 0.10594(9) -0.3407(2) 0.36014(4) 0.0222(3) Uani 1 1 d .
H38 H 0.0660 -0.4175 0.3680 0.027 Uiso 1 1 calc R
C39 C 0.10701(11) -0.3819(3) 0.31905(5) 0.0344(4) Uani 1 1 d .
H39A H 0.0529 -0.3591 0.3029 0.052 Uiso 1 1 calc R
H39B H 0.1203 -0.4988 0.3171 0.052 Uiso 1 1 calc R
H39C H 0.1484 -0.3140 0.3110 0.052 Uiso 1 1 calc R
C40 C 0.07390(11) -0.1649(2) 0.36276(5) 0.0304(4) Uani 1 1 d .
H40A H 0.1098 -0.0865 0.3538 0.046 Uiso 1 1 calc R
H40B H 0.0732 -0.1399 0.3890 0.046 Uiso 1 1 calc R
H40C H 0.0181 -0.1559 0.3472 0.046 Uiso 1 1 calc R
C41 C 0.24817(9) -0.5896(2) 0.38800(4) 0.0187(3) Uani 1 1 d .
H41 H 0.2434 -0.6063 0.3604 0.022 Uiso 1 1 calc R
C42 C 0.19497(11) -0.7245(2) 0.40052(5) 0.0292(4) Uani 1 1 d .
H42A H 0.2151 -0.8335 0.3952 0.044 Uiso 1 1 calc R
H42B H 0.1379 -0.7116 0.3867 0.044 Uiso 1 1 calc R
H42C H 0.1981 -0.7144 0.4276 0.044 Uiso 1 1 calc R
C43 C 0.33895(10) -0.6124(2) 0.40679(4) 0.0228(3) Uani 1 1 d .
H43A H 0.3470 -0.5955 0.4340 0.034 Uiso 1 1 calc R
H43B H 0.3718 -0.5321 0.3965 0.034 Uiso 1 1 calc R
H43C H 0.3562 -0.7244 0.4019 0.034 Uiso 1 1 calc R
C44 C 0.20103(10) -0.3152(2) 0.44288(4) 0.0221(3) Uani 1 1 d .
H44 H 0.2010 -0.1919 0.4437 0.026 Uiso 1 1 calc R
C45 C 0.27453(10) -0.3717(3) 0.47368(4) 0.0280(4) Uani 1 1 d .
H45A H 0.2737 -0.3146 0.4973 0.042 Uiso 1 1 calc R
H45B H 0.3256 -0.3456 0.4660 0.042 Uiso 1 1 calc R
H45C H 0.2712 -0.4911 0.4774 0.042 Uiso 1 1 calc R
C46 C 0.12092(10) -0.3714(3) 0.45325(5) 0.0313(4) Uani 1 1 d .
H46A H 0.1173 -0.4921 0.4521 0.047 Uiso 1 1 calc R
H46B H 0.0739 -0.3237 0.4354 0.047 Uiso 1 1 calc R
H46C H 0.1205 -0.3343 0.4788 0.047 Uiso 1 1 calc R
C101 C 1.03408(9) 0.7770(2) 0.17070(4) 0.0157(3) Uani 1 1 d .
C125 C 0.98823(9) 0.9064(2) 0.18353(4) 0.0176(3) Uani 1 1 d .
C126 C 0.94887(9) 1.0120(2) 0.19456(4) 0.0189(3) Uani 1 1 d .
Si3 Si 0.88599(2) 1.17085(5) 0.211520(11) 0.01565(9) Uani 1 1 d .
C127 C 0.88364(10) 1.1206(2) 0.26200(4) 0.0217(3) Uani 1 1 d .
H127 H 0.8427 1.1962 0.2694 0.026 Uiso 1 1 calc R
C128 C 0.96531(12) 1.1471(3) 0.29033(5) 0.0382(5) Uani 1 1 d .
H12A H 0.9601 1.1111 0.3154 0.057 Uiso 1 1 calc R
H12B H 0.9797 1.2645 0.2912 0.057 Uiso 1 1 calc R
H12C H 1.0084 1.0829 0.2826 0.057 Uiso 1 1 calc R
C129 C 0.85369(12) 0.9438(3) 0.26558(5) 0.0339(4) Uani 1 1 d .
H12D H 0.8945 0.8656 0.2604 0.051 Uiso 1 1 calc R
H12E H 0.8015 0.9267 0.2474 0.051 Uiso 1 1 calc R
H12F H 0.8459 0.9260 0.2912 0.051 Uiso 1 1 calc R
C130 C 0.93427(9) 1.3770(2) 0.20575(4) 0.0178(3) Uani 1 1 d .
H130 H 0.9247 1.3976 0.1780 0.021 Uiso 1 1 calc R
C131 C 0.89298(11) 1.5198(2) 0.22224(5) 0.0284(4) Uani 1 1 d .
H13A H 0.8998 1.5037 0.2495 0.043 Uiso 1 1 calc R
H13B H 0.8344 1.5224 0.2102 0.043 Uiso 1 1 calc R
H13C H 0.9184 1.6244 0.2176 0.043 Uiso 1 1 calc R
C132 C 1.02763(10) 1.3806(2) 0.22114(5) 0.0232(3) Uani 1 1 d .
H13D H 1.0497 1.4854 0.2143 0.035 Uiso 1 1 calc R
H13E H 1.0529 1.2890 0.2103 0.035 Uiso 1 1 calc R
H13F H 1.0399 1.3696 0.2486 0.035 Uiso 1 1 calc R
C133 C 0.77883(9) 1.1553(2) 0.18046(4) 0.0237(4) Uani 1 1 d .
H133 H 0.7676 1.0356 0.1749 0.028 Uiso 1 1 calc R
C134 C 0.77404(12) 1.2417(3) 0.14265(5) 0.0377(5) Uani 1 1 d .
H13G H 0.7191 1.2265 0.1266 0.057 Uiso 1 1 calc R
H13H H 0.8150 1.1943 0.1302 0.057 Uiso 1 1 calc R
H13I H 0.7849 1.3598 0.1469 0.057 Uiso 1 1 calc R
C135 C 0.71096(11) 1.2197(3) 0.19874(6) 0.0350(5) Uani 1 1 d .
H13J H 0.7193 1.3376 0.2041 0.053 Uiso 1 1 calc R
H13K H 0.7126 1.1598 0.2223 0.053 Uiso 1 1 calc R
H13L H 0.6575 1.2028 0.1815 0.053 Uiso 1 1 calc R
C102 C 0.99418(9) 0.6687(2) 0.14217(4) 0.0155(3) Uani 1 1 d .
C103 C 0.90745(9) 0.6886(2) 0.12567(4) 0.0176(3) Uani 1 1 d .
H103 H 0.8763 0.7758 0.1330 0.021 Uiso 1 1 calc R
C104 C 0.87337(9) 0.5768(2) 0.09939(4) 0.0173(3) Uani 1 1 d .
C105 C 0.79718(9) 0.5169(2) 0.07307(4) 0.0178(3) Uani 1 1 d .
C106 C 0.71531(9) 0.5407(2) 0.06002(4) 0.0178(3) Uani 1 1 d .
C151 C 0.67119(9) 0.6814(2) 0.07288(4) 0.0188(3) Uani 1 1 d .
C152 C 0.68780(10) 0.8421(2) 0.06346(5) 0.0229(4) Uani 1 1 d .
H152 H 0.7268 0.8613 0.0486 0.027 Uiso 1 1 calc R
C153 C 0.64798(11) 0.9746(2) 0.07557(5) 0.0286(4) Uani 1 1 d .
H153 H 0.6591 1.0839 0.0687 0.034 Uiso 1 1 calc R
C154 C 0.59204(11) 0.9474(2) 0.09776(5) 0.0290(4) Uani 1 1 d .
H154 H 0.5653 1.0383 0.1063 0.035 Uiso 1 1 calc R
C155 C 0.57479(11) 0.7881(3) 0.10757(5) 0.0278(4) Uani 1 1 d .
H155 H 0.5365 0.7696 0.1229 0.033 Uiso 1 1 calc R
C156 C 0.61388(9) 0.6562(2) 0.09483(4) 0.0231(3) Uani 1 1 d .
H156 H 0.6014 0.5469 0.1012 0.028 Uiso 1 1 calc R
C107 C 0.67557(9) 0.4213(2) 0.03213(4) 0.0176(3) Uani 1 1 d .
C108 C 0.59047(9) 0.4369(2) 0.01566(4) 0.0214(3) Uani 1 1 d .
H108 H 0.5604 0.5250 0.0233 0.026 Uiso 1 1 calc R
C109 C 0.55077(10) 0.3278(2) -0.01102(5) 0.0244(4) Uani 1 1 d .
H109 H 0.4938 0.3407 -0.0217 0.029 Uiso 1 1 calc R
C110 C 0.59426(10) 0.1971(2) -0.02258(5) 0.0236(4) Uani 1 1 d .
H110 H 0.5666 0.1213 -0.0410 0.028 Uiso 1 1 calc R
C111 C 0.67687(9) 0.1781(2) -0.00735(4) 0.0200(3) Uani 1 1 d .
H111 H 0.7054 0.0881 -0.0153 0.024 Uiso 1 1 calc R
C112 C 0.72022(9) 0.2898(2) 0.01984(4) 0.0180(3) Uani 1 1 d .
C113 C 0.80796(9) 0.2685(2) 0.03535(4) 0.0167(3) Uani 1 1 d .
C161 C 0.85685(8) 0.1344(2) 0.02314(4) 0.0177(3) Uani 1 1 d .
C162 C 0.90122(10) 0.0237(2) 0.04932(5) 0.0245(4) Uani 1 1 d .
H162 H 0.8995 0.0325 0.0752 0.029 Uiso 1 1 calc R
C163 C 0.94810(11) -0.0996(3) 0.03771(5) 0.0321(4) Uani 1 1 d .
H163 H 0.9777 -0.1753 0.0556 0.038 Uiso 1 1 calc R
C164 C 0.95181(10) -0.1127(3) 0.00018(6) 0.0326(4) Uani 1 1 d .
H164 H 0.9838 -0.1971 -0.0076 0.039 Uiso 1 1 calc R
C165 C 0.90862(10) -0.0021(3) -0.02586(5) 0.0299(4) Uani 1 1 d .
H165 H 0.9114 -0.0102 -0.0516 0.036 Uiso 1 1 calc R
C166 C 0.86123(9) 0.1204(2) -0.01465(4) 0.0226(3) Uani 1 1 d .
H166 H 0.8316 0.1952 -0.0328 0.027 Uiso 1 1 calc R
C114 C 0.84172(9) 0.3822(2) 0.06155(4) 0.0178(3) Uani 1 1 d .
C115 C 0.91879(9) 0.4408(2) 0.08786(4) 0.0167(3) Uani 1 1 d .
C116 C 0.99937(9) 0.4169(2) 0.10253(4) 0.0161(3) Uani 1 1 d .
H116 H 1.0282 0.3264 0.0950 0.019 Uiso 1 1 calc R
C117 C 1.03986(9) 0.5351(2) 0.13018(4) 0.0159(3) Uani 1 1 d .
C118 C 1.12434(9) 0.5213(2) 0.14612(4) 0.0157(3) Uani 1 1 d .
C119 C 1.16424(8) 0.6293(2) 0.17533(4) 0.0156(3) Uani 1 1 d .
C120 C 1.24914(9) 0.6104(2) 0.19290(4) 0.0175(3) Uani 1 1 d .
H120 H 1.2809 0.5285 0.1840 0.021 Uiso 1 1 calc R
C121 C 1.28489(9) 0.7089(2) 0.22230(4) 0.0194(3) Uani 1 1 d .
H121 H 1.3411 0.6936 0.2340 0.023 Uiso 1 1 calc R
C122 C 1.23957(10) 0.8336(2) 0.23558(4) 0.0210(3) Uani 1 1 d .
H122 H 1.2653 0.9007 0.2563 0.025 Uiso 1 1 calc R
C123 C 1.15854(9) 0.8581(2) 0.21867(4) 0.0187(3) Uani 1 1 d .
H123 H 1.1287 0.9436 0.2274 0.022 Uiso 1 1 calc R
C124 C 1.11872(9) 0.7568(2) 0.18816(4) 0.0166(3) Uani 1 1 d .
C136 C 1.17270(9) 0.3951(2) 0.13369(4) 0.0159(3) Uani 1 1 d .
C137 C 1.21852(9) 0.2949(2) 0.12513(4) 0.0174(3) Uani 1 1 d .
Si4 Si 1.29585(2) 0.13543(6) 0.121670(11) 0.01661(9) Uani 1 1 d .
C138 C 1.24435(10) -0.0724(2) 0.12206(4) 0.0208(3) Uani 1 1 d .
H138 H 1.2444 -0.0977 0.1490 0.025 Uiso 1 1 calc R
C139 C 1.15420(11) -0.0720(2) 0.10037(5) 0.0281(4) Uani 1 1 d .
H13M H 1.1510 -0.0372 0.0743 0.042 Uiso 1 1 calc R
H13N H 1.1228 0.0048 0.1125 0.042 Uiso 1 1 calc R
H13O H 1.1314 -0.1833 0.1005 0.042 Uiso 1 1 calc R
C140 C 1.29247(12) -0.2119(2) 0.10800(5) 0.0303(4) Uani 1 1 d .
H14A H 1.2657 -0.3178 0.1102 0.046 Uiso 1 1 calc R
H14B H 1.3487 -0.2144 0.1233 0.046 Uiso 1 1 calc R
H14C H 1.2936 -0.1921 0.0816 0.046 Uiso 1 1 calc R
C141 C 1.33686(11) 0.1694(2) 0.07785(4) 0.0268(4) Uani 1 1 d .
H141 H 1.3734 0.0738 0.0758 0.032 Uiso 1 1 calc R
C142 C 1.26829(13) 0.1715(3) 0.04177(5) 0.0386(5) Uani 1 1 d .
H14D H 1.2294 0.2602 0.0434 0.058 Uiso 1 1 calc R
H14E H 1.2395 0.0654 0.0390 0.058 Uiso 1 1 calc R
H14F H 1.2922 0.1903 0.0199 0.058 Uiso 1 1 calc R
C143 C 1.38926(14) 0.3254(3) 0.08045(6) 0.0406(5) Uani 1 1 d .
H14G H 1.4105 0.3362 0.0576 0.061 Uiso 1 1 calc R
H14H H 1.4352 0.3181 0.1025 0.061 Uiso 1 1 calc R
H14I H 1.3556 0.4220 0.0830 0.061 Uiso 1 1 calc R
C144 C 1.38025(9) 0.1713(2) 0.16526(4) 0.0229(4) Uani 1 1 d .
H144 H 1.3999 0.2870 0.1636 0.028 Uiso 1 1 calc R
C145 C 1.35022(10) 0.1598(2) 0.20199(4) 0.0266(4) Uani 1 1 d .
H14J H 1.3355 0.0453 0.2061 0.040 Uiso 1 1 calc R
H14K H 1.3020 0.2306 0.2003 0.040 Uiso 1 1 calc R
H14L H 1.3940 0.1960 0.2231 0.040 Uiso 1 1 calc R
C146 C 1.45504(12) 0.0588(3) 0.16760(6) 0.0458(6) Uani 1 1 d .
H14M H 1.4983 0.0905 0.1894 0.069 Uiso 1 1 calc R
H14N H 1.4755 0.0700 0.1445 0.069 Uiso 1 1 calc R
H14O H 1.4391 -0.0561 0.1704 0.069 Uiso 1 1 calc R

loop_
_atom_site_aniso_label
_atom_site_aniso_U_11
_atom_site_aniso_U_22
_atom_site_aniso_U_33
_atom_site_aniso_U_23
_atom_site_aniso_U_13
_atom_site_aniso_U_12
C1 0.0171(7) 0.0159(8) 0.0141(7) 0.0001(6) 0.0055(5) 0.0001(6)
C25 0.0159(7) 0.0153(8) 0.0157(7) 0.0009(6) 0.0017(5) 0.0028(6)
C26 0.0172(7) 0.0173(9) 0.0191(7) 0.0018(6) 0.0050(6) 0.0004(6)
Si1 0.01527(17) 0.0141(2) 0.01508(17) 0.00090(16) 0.00438(13) -0.00142(17)
C27 0.0196(7) 0.0167(9) 0.0164(7) -0.0007(6) 0.0034(6) 0.0006(6)
C28 0.0209(8) 0.0239(10) 0.0235(8) -0.0025(7) 0.0010(6) 0.0031(7)
C29 0.0299(9) 0.0179(10) 0.0328(9) 0.0004(7) 0.0110(7) -0.0019(7)
C30 0.0166(7) 0.0250(9) 0.0203(7) 0.0001(7) 0.0039(5) -0.0025(7)
C31 0.0250(9) 0.0376(12) 0.0350(10) -0.0050(9) 0.0001(7) 0.0104(8)
C32 0.0271(8) 0.0367(11) 0.0256(8) -0.0060(8) -0.0049(7) 0.0059(8)
C33 0.0224(8) 0.0211(9) 0.0179(7) -0.0016(6) 0.0054(6) -0.0005(7)
C34 0.0356(9) 0.0375(12) 0.0187(7) 0.0001(8) 0.0098(7) -0.0044(8)
C35 0.0294(9) 0.0441(13) 0.0275(9) -0.0124(9) 0.0032(7) -0.0064(9)
C2 0.0157(6) 0.0157(8) 0.0134(6) -0.0015(6) 0.0049(5) -0.0002(6)
C3 0.0154(6) 0.0157(8) 0.0157(6) -0.0002(6) 0.0045(5) -0.0022(6)
C4 0.0144(7) 0.0163(8) 0.0148(7) -0.0023(6) 0.0033(5) -0.0019(6)
C5 0.0160(7) 0.0155(8) 0.0150(7) -0.0006(6) 0.0047(5) -0.0002(6)
C6 0.0156(7) 0.0168(8) 0.0144(7) -0.0026(6) 0.0040(5) -0.0007(6)
C51 0.0134(6) 0.0211(9) 0.0127(6) 0.0011(6) -0.0003(5) -0.0016(6)
C52 0.0181(7) 0.0230(9) 0.0176(7) 0.0010(7) 0.0032(6) 0.0007(7)
C53 0.0258(8) 0.0199(9) 0.0209(7) 0.0019(7) 0.0030(6) -0.0026(7)
C54 0.0224(8) 0.0274(10) 0.0211(8) 0.0053(7) 0.0020(6) -0.0108(7)
C55 0.0173(7) 0.0334(10) 0.0189(7) 0.0004(7) 0.0054(6) -0.0038(7)
C56 0.0171(7) 0.0242(9) 0.0187(7) -0.0024(6) 0.0023(6) -0.0015(7)
C7 0.0150(7) 0.0193(9) 0.0142(7) -0.0039(6) 0.0040(5) 0.0000(6)
C8 0.0156(7) 0.0200(9) 0.0180(7) -0.0022(6) 0.0041(6) -0.0017(6)
C9 0.0128(7) 0.0264(10) 0.0198(7) -0.0018(6) 0.0019(6) 0.0018(6)
C10 0.0190(7) 0.0211(9) 0.0176(7) 0.0030(6) 0.0024(6) 0.0064(6)
C11 0.0183(7) 0.0177(9) 0.0174(7) 0.0002(6) 0.0056(6) 0.0007(6)
C12 0.0153(7) 0.0171(8) 0.0139(7) -0.0029(6) 0.0027(5) 0.0016(6)
C13 0.0155(7) 0.0171(8) 0.0139(6) -0.0035(6) 0.0035(5) -0.0004(6)
C61 0.0122(6) 0.0160(8) 0.0183(7) 0.0027(6) 0.0017(5) 0.0041(6)
C62 0.0207(7) 0.0237(9) 0.0203(8) 0.0029(7) 0.0001(6) -0.0019(7)
C63 0.0201(8) 0.0251(10) 0.0337(9) 0.0033(8) -0.0038(7) -0.0068(7)
C64 0.0190(7) 0.0289(11) 0.0386(10) 0.0133(8) 0.0068(7) -0.0041(7)
C65 0.0237(8) 0.0264(10) 0.0254(8) 0.0078(7) 0.0090(6) 0.0027(7)
C66 0.0178(7) 0.0200(9) 0.0196(7) 0.0025(6) 0.0043(6) 0.0029(6)
C14 0.0126(7) 0.0174(8) 0.0146(7) -0.0025(6) 0.0025(5) -0.0002(6)
C15 0.0169(7) 0.0150(8) 0.0128(6) 0.0005(6) 0.0037(5) 0.0009(6)
C16 0.0161(7) 0.0137(8) 0.0142(7) 0.0004(6) 0.0049(5) -0.0008(6)
C17 0.0162(7) 0.0153(8) 0.0124(6) -0.0010(6) 0.0042(5) 0.0002(6)
C18 0.0177(7) 0.0137(8) 0.0137(6) -0.0020(6) 0.0048(5) -0.0003(6)
C19 0.0156(6) 0.0177(8) 0.0125(6) -0.0025(6) 0.0038(5) 0.0006(6)
C20 0.0170(7) 0.0173(9) 0.0156(6) -0.0015(6) 0.0038(5) -0.0013(6)
C21 0.0159(7) 0.0235(9) 0.0163(7) -0.0004(6) 0.0010(6) 0.0014(6)
C22 0.0210(7) 0.0228(9) 0.0169(7) 0.0057(6) 0.0028(6) 0.0055(7)
C23 0.0203(7) 0.0186(9) 0.0173(7) 0.0031(6) 0.0052(6) 0.0015(6)
C24 0.0172(7) 0.0167(8) 0.0143(7) -0.0006(6) 0.0047(5) 0.0008(6)
C36 0.0128(6) 0.0187(8) 0.0125(6) -0.0004(6) -0.0002(5) 0.0021(6)
C37 0.0141(7) 0.0177(9) 0.0164(7) 0.0007(6) 0.0025(5) -0.0006(6)
Si2 0.01496(17) 0.0156(2) 0.01564(17) 0.00017(17) 0.00485(13) -0.00250(17)
C38 0.0145(6) 0.0244(10) 0.0265(8) 0.0015(7) 0.0025(6) -0.0029(7)
C39 0.0295(8) 0.0415(12) 0.0266(8) -0.0050(9) -0.0057(7) 0.0047(9)
C40 0.0239(8) 0.0300(11) 0.0363(10) 0.0031(8) 0.0048(7) 0.0053(8)
C41 0.0213(7) 0.0166(9) 0.0183(7) -0.0011(6) 0.0049(6) -0.0009(6)
C42 0.0321(9) 0.0189(10) 0.0360(10) 0.0021(8) 0.0066(7) -0.0034(8)
C43 0.0248(8) 0.0210(9) 0.0219(8) -0.0012(7) 0.0037(6) 0.0032(7)
C44 0.0283(8) 0.0214(9) 0.0185(7) -0.0036(6) 0.0095(6) -0.0027(7)
C45 0.0349(8) 0.0313(10) 0.0177(7) -0.0037(8) 0.0061(6) -0.0028(8)
C46 0.0347(9) 0.0355(11) 0.0288(8) 0.0016(9) 0.0182(7) -0.0001(9)
C101 0.0177(7) 0.0145(8) 0.0160(7) 0.0014(6) 0.0062(5) -0.0002(6)
C125 0.0169(7) 0.0193(9) 0.0164(7) -0.0003(6) 0.0032(5) -0.0032(6)
C126 0.0178(7) 0.0187(9) 0.0208(7) -0.0021(6) 0.0055(6) 0.0004(6)
Si3 0.01575(18) 0.0147(2) 0.01719(18) -0.00204(16) 0.00518(14) 0.00042(16)
C127 0.0264(8) 0.0209(9) 0.0200(7) 0.0002(7) 0.0100(6) 0.0018(7)
C128 0.0455(10) 0.0452(13) 0.0210(8) 0.0076(9) 0.0011(7) -0.0099(10)
C129 0.0424(10) 0.0284(11) 0.0341(10) 0.0050(8) 0.0150(8) -0.0056(9)
C130 0.0185(7) 0.0162(9) 0.0186(7) 0.0012(6) 0.0039(6) -0.0015(6)
C131 0.0326(9) 0.0175(9) 0.0367(9) -0.0030(8) 0.0112(7) 0.0010(7)
C132 0.0207(8) 0.0222(9) 0.0251(8) 0.0034(7) 0.0017(6) -0.0032(7)
C133 0.0192(7) 0.0240(10) 0.0270(8) -0.0013(7) 0.0033(6) -0.0023(7)
C134 0.0293(9) 0.0535(14) 0.0260(9) 0.0012(9) -0.0029(7) -0.0106(9)
C135 0.0198(8) 0.0402(12) 0.0459(11) 0.0012(9) 0.0088(8) 0.0037(8)
C102 0.0170(7) 0.0157(9) 0.0146(6) 0.0015(6) 0.0050(5) -0.0003(6)
C103 0.0174(7) 0.0189(9) 0.0174(7) 0.0008(6) 0.0056(6) 0.0028(6)
C104 0.0157(7) 0.0193(9) 0.0170(7) 0.0011(6) 0.0037(6) 0.0012(6)
C105 0.0176(7) 0.0207(9) 0.0148(7) -0.0008(6) 0.0028(6) -0.0005(6)
C106 0.0167(7) 0.0214(9) 0.0152(7) 0.0024(6) 0.0031(6) 0.0007(6)
C151 0.0155(6) 0.0241(9) 0.0143(6) -0.0020(6) -0.0018(5) 0.0012(6)
C152 0.0210(8) 0.0264(10) 0.0223(8) -0.0031(7) 0.0071(6) -0.0014(7)
C153 0.0374(10) 0.0211(10) 0.0280(9) -0.0032(7) 0.0089(7) -0.0017(8)
C154 0.0335(9) 0.0279(10) 0.0277(9) -0.0042(8) 0.0113(7) 0.0096(8)
C155 0.0260(8) 0.0363(11) 0.0239(8) -0.0013(8) 0.0112(7) 0.0058(8)
C156 0.0230(7) 0.0235(10) 0.0234(7) 0.0036(7) 0.0064(6) 0.0021(7)
C107 0.0161(7) 0.0208(9) 0.0155(7) 0.0015(6) 0.0030(5) -0.0010(6)
C108 0.0159(7) 0.0247(10) 0.0231(8) -0.0004(7) 0.0033(6) 0.0024(7)
C109 0.0150(7) 0.0315(10) 0.0246(8) -0.0017(7) -0.0003(6) -0.0004(7)
C110 0.0197(7) 0.0273(10) 0.0228(8) -0.0044(7) 0.0024(6) -0.0040(7)
C111 0.0189(7) 0.0228(9) 0.0183(7) -0.0015(7) 0.0042(6) -0.0016(7)
C112 0.0171(7) 0.0220(9) 0.0150(7) 0.0023(6) 0.0036(6) -0.0013(6)
C113 0.0156(7) 0.0200(9) 0.0143(7) 0.0010(6) 0.0032(5) -0.0014(6)
C161 0.0125(6) 0.0204(8) 0.0193(7) -0.0018(7) 0.0021(5) -0.0023(7)
C162 0.0237(8) 0.0260(10) 0.0226(8) -0.0001(7) 0.0028(6) 0.0037(7)
C163 0.0266(9) 0.0300(11) 0.0372(10) 0.0008(8) 0.0019(7) 0.0087(8)
C164 0.0230(9) 0.0322(11) 0.0419(10) -0.0126(9) 0.0059(8) 0.0084(8)
C165 0.0241(8) 0.0417(12) 0.0247(8) -0.0110(8) 0.0071(7) 0.0018(8)
C166 0.0191(7) 0.0286(10) 0.0193(7) -0.0033(7) 0.0026(5) -0.0003(7)
C114 0.0149(7) 0.0223(9) 0.0157(7) 0.0026(6) 0.0027(5) 0.0026(6)
C115 0.0182(7) 0.0179(9) 0.0145(7) -0.0006(6) 0.0045(6) -0.0003(6)
C116 0.0169(7) 0.0161(8) 0.0157(7) -0.0010(6) 0.0045(5) 0.0009(6)
C117 0.0174(7) 0.0170(9) 0.0134(6) 0.0021(6) 0.0038(5) 0.0002(6)
C118 0.0172(7) 0.0150(8) 0.0155(7) 0.0007(6) 0.0048(5) 0.0003(6)
C119 0.0167(6) 0.0153(8) 0.0151(6) 0.0025(6) 0.0041(5) -0.0006(6)
C120 0.0179(7) 0.0161(8) 0.0189(7) 0.0014(6) 0.0047(5) 0.0002(6)
C121 0.0158(7) 0.0224(9) 0.0189(7) 0.0018(6) 0.0016(6) -0.0008(6)
C122 0.0218(8) 0.0227(9) 0.0174(7) -0.0041(6) 0.0022(6) -0.0061(7)
C123 0.0199(7) 0.0181(9) 0.0192(7) -0.0041(6) 0.0066(6) -0.0010(6)
C124 0.0190(7) 0.0163(8) 0.0154(7) 0.0005(6) 0.0059(6) -0.0023(6)
C136 0.0144(7) 0.0181(8) 0.0138(7) 0.0005(6) 0.0001(5) -0.0015(6)
C137 0.0170(7) 0.0170(8) 0.0176(7) -0.0008(6) 0.0027(6) 0.0013(6)
Si4 0.01724(18) 0.0156(2) 0.01811(18) 0.00057(17) 0.00638(14) 0.00298(17)
C138 0.0265(8) 0.0169(9) 0.0198(7) 0.0002(6) 0.0067(6) -0.0016(7)
C139 0.0297(9) 0.0247(10) 0.0277(9) 0.0013(7) 0.0021(7) -0.0055(8)
C140 0.0395(10) 0.0201(10) 0.0331(9) -0.0022(8) 0.0116(8) 0.0016(8)
C141 0.0350(9) 0.0263(10) 0.0249(8) 0.0051(7) 0.0187(7) 0.0095(8)
C142 0.0579(12) 0.0396(13) 0.0206(8) 0.0037(8) 0.0136(8) 0.0080(10)
C143 0.0511(12) 0.0355(12) 0.0430(11) 0.0078(9) 0.0271(10) -0.0037(10)
C144 0.0179(7) 0.0250(10) 0.0250(8) 0.0019(7) 0.0029(6) -0.0011(7)
C145 0.0280(8) 0.0278(11) 0.0219(7) 0.0008(7) 0.0012(6) 0.0005(7)
C146 0.0253(9) 0.0735(18) 0.0377(10) 0.0051(11) 0.0048(8) 0.0207(10)

loop_
_atom_type_symbol
_atom_type_description
_atom_type_scat_dispersion_real
_atom_type_scat_dispersion_imag
_atom_type_scat_source
C C 0.0181 0.0091 'International Tables Vol C Tables 4.2.6.8 and 6.1.1.4'
H H 0.0000 0.0000 'International Tables Vol C Tables 4.2.6.8 and 6.1.1.4'
Si Si 0.2541 0.3302 'International Tables Vol C Tables 4.2.6.8 and 6.1.1.4'

loop_
_geom_angle_atom_site_label_1
_geom_angle_atom_site_label_2
_geom_angle_atom_site_label_3
_geom_angle
C2 C1 C24 121.30(14)
C2 C1 C25 119.82(13)
C24 C1 C25 118.83(14)
C26 C25 C1 176.94(16)
C25 C26 Si1 174.50(14)
C26 Si1 C27 106.94(7)
C26 Si1 C30 108.20(7)
C27 Si1 C30 110.63(8)
C26 Si1 C33 105.60(7)
C27 Si1 C33 116.60(7)
C30 Si1 C33 108.47(7)
C28 C27 C29 110.61(14)
C28 C27 Si1 112.95(11)
C29 C27 Si1 113.96(11)
C28 C27 H27 106.2
C29 C27 H27 106.2
Si1 C27 H27 106.2
C27 C28 H28A 109.5
C27 C28 H28B 109.5
H28A C28 H28B 109.5
C27 C28 H28C 109.5
H28A C28 H28C 109.5
H28B C28 H28C 109.5
C27 C29 H29A 109.5
C27 C29 H29B 109.5
H29A C29 H29B 109.5
C27 C29 H29C 109.5
H29A C29 H29C 109.5
H29B C29 H29C 109.5
C32 C30 C31 110.97(14)
C32 C30 Si1 112.29(11)
C31 C30 Si1 112.29(12)
C32 C30 H30 107.0
C31 C30 H30 107.0
Si1 C30 H30 107.0
C30 C31 H31A 109.5
C30 C31 H31B 109.5
H31A C31 H31B 109.5
C30 C31 H31C 109.5
H31A C31 H31C 109.5
H31B C31 H31C 109.5
C30 C32 H32A 109.5
C30 C32 H32B 109.5
H32A C32 H32B 109.5
C30 C32 H32C 109.5
H32A C32 H32C 109.5
H32B C32 H32C 109.5
C34 C33 C35 110.15(14)
C34 C33 Si1 113.56(12)
C35 C33 Si1 115.56(11)
C34 C33 H33 105.5
C35 C33 H33 105.5
Si1 C33 H33 105.5
C33 C34 H34A 109.5
C33 C34 H34B 109.5
H34A C34 H34B 109.5
C33 C34 H34C 109.5
H34A C34 H34C 109.5
H34B C34 H34C 109.5
C33 C35 H35A 109.5
C33 C35 H35B 109.5
H35A C35 H35B 109.5
C33 C35 H35C 109.5
H35A C35 H35C 109.5
H35B C35 H35C 109.5
C1 C2 C3 120.41(14)
C1 C2 C17 119.20(13)
C3 C2 C17 120.38(13)
C4 C3 C2 116.84(14)
C4 C3 H3 121.6
C2 C3 H3 121.6
C3 C4 C15 122.62(13)
C3 C4 C5 147.99(14)
C15 C4 C5 89.39(12)
C6 C5 C14 123.53(14)
C6 C5 C4 146.09(15)
C14 C5 C4 90.37(12)
C5 C6 C7 114.58(14)
C5 C6 C51 122.35(14)
C7 C6 C51 123.05(13)
C52 C51 C56 118.62(15)
C52 C51 C6 120.16(13)
C56 C51 C6 121.22(15)
C53 C52 C51 120.82(15)
C53 C52 H52 119.6
C51 C52 H52 119.6
C54 C53 C52 120.07(17)
C54 C53 H53 120.0
C52 C53 H53 120.0
C53 C54 C55 119.65(16)
C53 C54 H54 120.2
C55 C54 H54 120.2
C56 C55 C54 120.61(15)
C56 C55 H55 119.7
C54 C55 H55 119.7
C55 C56 C51 120.22(16)
C55 C56 H56 119.9
C51 C56 H56 119.9
C8 C7 C12 117.78(14)
C8 C7 C6 120.60(14)
C12 C7 C6 121.58(13)
C9 C8 C7 121.86(15)
C9 C8 H8 119.1
C7 C8 H8 119.1
C8 C9 C10 120.03(14)
C8 C9 H9 120.0
C10 C9 H9 120.0
C11 C10 C9 120.14(14)
C11 C10 H10 119.9
C9 C10 H10 119.9
C10 C11 C12 121.54(15)
C10 C11 H11 119.2
C12 C11 H11 119.2
C11 C12 C7 118.61(13)
C11 C12 C13 120.12(14)
C7 C12 C13 121.27(14)
C14 C13 C12 114.65(14)
C14 C13 C61 122.85(13)
C12 C13 C61 122.38(13)
C62 C61 C66 118.70(15)
C62 C61 C13 121.33(13)
C66 C61 C13 119.92(14)
C63 C62 C61 120.25(15)
C63 C62 H62 119.9
C61 C62 H62 119.9
C64 C63 C62 120.28(17)
C64 C63 H63 119.9
C62 C63 H63 119.9
C63 C64 C65 120.07(16)
C63 C64 H64 120.0
C65 C64 H64 120.0
C66 C65 C64 120.01(16)
C66 C65 H65 120.0
C64 C65 H65 120.0
C65 C66 C61 120.66(16)
C65 C66 H66 119.7
C61 C66 H66 119.7
C13 C14 C5 124.33(13)
C13 C14 C15 145.33(14)
C5 C14 C15 90.28(12)
C16 C15 C4 122.99(14)
C16 C15 C14 147.03(15)
C4 C15 C14 89.96(12)
C15 C16 C17 116.68(14)
C15 C16 H16 121.7
C17 C16 H16 121.7
C18 C17 C16 120.04(14)
C18 C17 C2 119.50(14)
C16 C17 C2 120.46(13)
C17 C18 C19 120.96(14)
C17 C18 C36 120.42(14)
C19 C18 C36 118.59(13)
C20 C19 C18 121.32(14)
C20 C19 C24 118.96(14)
C18 C19 C24 119.72(13)
C21 C20 C19 120.68(15)
C21 C20 H20 119.7
C19 C20 H20 119.7
C20 C21 C22 120.70(14)
C20 C21 H21 119.7
C22 C21 H21 119.7
C23 C22 C21 119.96(15)
C23 C22 H22 120.0
C21 C22 H22 120.0
C22 C23 C24 121.24(15)
C22 C23 H23 119.4
C24 C23 H23 119.4
C23 C24 C1 122.26(14)
C23 C24 C19 118.44(13)
C1 C24 C19 119.30(14)
C37 C36 C18 175.81(16)
C36 C37 Si2 177.27(14)
C37 Si2 C41 106.58(7)
C37 Si2 C38 106.88(7)
C41 Si2 C38 110.88(8)
C37 Si2 C44 107.21(7)
C41 Si2 C44 115.85(7)
C38 Si2 C44 108.98(7)
C40 C38 C39 110.06(15)
C40 C38 Si2 112.16(12)
C39 C38 Si2 112.68(11)
C40 C38 H38 107.2
C39 C38 H38 107.2
Si2 C38 H38 107.2
C38 C39 H39A 109.5
C38 C39 H39B 109.5
H39A C39 H39B 109.5
C38 C39 H39C 109.5
H39A C39 H39C 109.5
H39B C39 H39C 109.5
C38 C40 H40A 109.5
C38 C40 H40B 109.5
H40A C40 H40B 109.5
C38 C40 H40C 109.5
H40A C40 H40C 109.5
H40B C40 H40C 109.5
C43 C41 C42 111.25(14)
C43 C41 Si2 113.51(12)
C42 C41 Si2 112.65(11)
C43 C41 H41 106.3
C42 C41 H41 106.3
Si2 C41 H41 106.3
C41 C42 H42A 109.5
C41 C42 H42B 109.5
H42A C42 H42B 109.5
C41 C42 H42C 109.5
H42A C42 H42C 109.5
H42B C42 H42C 109.5
C41 C43 H43A 109.5
C41 C43 H43B 109.5
H43A C43 H43B 109.5
C41 C43 H43C 109.5
H43A C43 H43C 109.5
H43B C43 H43C 109.5
C45 C44 C46 109.30(14)
C45 C44 Si2 113.73(11)
C46 C44 Si2 113.92(12)
C45 C44 H44 106.4
C46 C44 H44 106.4
Si2 C44 H44 106.4
C44 C45 H45A 109.5
C44 C45 H45B 109.5
H45A C45 H45B 109.5
C44 C45 H45C 109.5
H45A C45 H45C 109.5
H45B C45 H45C 109.5
C44 C46 H46A 109.5
C44 C46 H46B 109.5
H46A C46 H46B 109.5
C44 C46 H46C 109.5
H46A C46 H46C 109.5
H46B C46 H46C 109.5
C102 C101 C124 121.08(14)
C102 C101 C125 119.69(13)
C124 C101 C125 119.19(14)
C126 C125 C101 178.53(18)
C125 C126 Si3 178.49(15)
C126 Si3 C130 106.80(7)
C126 Si3 C127 108.10(8)
C130 Si3 C127 113.66(8)
C126 Si3 C133 106.62(7)
C130 Si3 C133 111.29(8)
C127 Si3 C133 110.02(7)
C128 C127 C129 109.48(16)
C128 C127 Si3 114.50(11)
C129 C127 Si3 111.24(12)
C128 C127 H127 107.1
C129 C127 H127 107.1
Si3 C127 H127 107.1
C127 C128 H12A 109.5
C127 C128 H12B 109.5
H12A C128 H12B 109.5
C127 C128 H12C 109.5
H12A C128 H12C 109.5
H12B C128 H12C 109.5
C127 C129 H12D 109.5
C127 C129 H12E 109.5
H12D C129 H12E 109.5
C127 C129 H12F 109.5
H12D C129 H12F 109.5
H12E C129 H12F 109.5
C132 C130 C131 110.61(14)
C132 C130 Si3 113.64(12)
C131 C130 Si3 112.49(11)
C132 C130 H130 106.5
C131 C130 H130 106.5
Si3 C130 H130 106.5
C130 C131 H13A 109.5
C130 C131 H13B 109.5
H13A C131 H13B 109.5
C130 C131 H13C 109.5
H13A C131 H13C 109.5
H13B C131 H13C 109.5
C130 C132 H13D 109.5
C130 C132 H13E 109.5
H13D C132 H13E 109.5
C130 C132 H13F 109.5
H13D C132 H13F 109.5
H13E C132 H13F 109.5
C135 C133 C134 109.89(16)
C135 C133 Si3 114.32(12)
C134 C133 Si3 110.96(11)
C135 C133 H133 107.1
C134 C133 H133 107.1
Si3 C133 H133 107.1
C133 C134 H13G 109.5
C133 C134 H13H 109.5
H13G C134 H13H 109.5
C133 C134 H13I 109.5
H13G C134 H13I 109.5
H13H C134 H13I 109.5
C133 C135 H13J 109.5
C133 C135 H13K 109.5
H13J C135 H13K 109.5
C133 C135 H13L 109.5
H13J C135 H13L 109.5
H13K C135 H13L 109.5
C101 C102 C117 119.59(13)
C101 C102 C103 120.04(14)
C117 C102 C103 120.34(14)
C104 C103 C102 116.34(14)
C104 C103 H103 121.8
C102 C103 H103 121.8
C103 C104 C115 123.36(14)
C103 C104 C105 146.95(15)
C115 C104 C105 89.66(12)
C106 C105 C114 123.65(15)
C106 C105 C104 145.69(16)
C114 C105 C104 90.62(12)
C105 C106 C107 114.65(14)
C105 C106 C151 122.03(14)
C107 C106 C151 123.30(13)
C152 C151 C156 118.66(16)
C152 C151 C106 119.95(14)
C156 C151 C106 121.38(16)
C153 C152 C151 120.70(15)
C153 C152 H152 119.7
C151 C152 H152 119.7
C154 C153 C152 119.82(18)
C154 C153 H153 120.1
C152 C153 H153 120.1
C153 C154 C155 120.38(17)
C153 C154 H154 119.8
C155 C154 H154 119.8
C156 C155 C154 119.42(16)
C156 C155 H155 120.3
C154 C155 H155 120.3
C155 C156 C151 121.00(17)
C155 C156 H156 119.5
C151 C156 H156 119.5
C108 C107 C112 118.57(14)
C108 C107 C106 119.61(15)
C112 C107 C106 121.79(13)
C109 C108 C107 121.48(16)
C109 C108 H108 119.3
C107 C108 H108 119.3
C108 C109 C110 119.94(15)
C108 C109 H109 120.0
C110 C109 H109 120.0
C111 C110 C109 120.31(16)
C111 C110 H110 119.8
C109 C110 H110 119.8
C110 C111 C112 121.36(16)
C110 C111 H111 119.3
C112 C111 H111 119.3
C111 C112 C107 118.32(14)
C111 C112 C113 120.51(15)
C107 C112 C113 121.16(14)
C114 C113 C112 114.57(14)
C114 C113 C161 122.50(13)
C112 C113 C161 122.93(13)
C162 C161 C166 118.83(16)
C162 C161 C113 120.67(13)
C166 C161 C113 120.47(14)
C163 C162 C161 120.24(16)
C163 C162 H162 119.9
C161 C162 H162 119.9
C164 C163 C162 120.44(17)
C164 C163 H163 119.8
C162 C163 H163 119.8
C165 C164 C163 119.57(17)
C165 C164 H164 120.2
C163 C164 H164 120.2
C164 C165 C166 120.47(16)
C164 C165 H165 119.8
C166 C165 H165 119.8
C165 C166 C161 120.44(16)
C165 C166 H166 119.8
C161 C166 H166 119.8
C113 C114 C105 124.13(14)
C113 C114 C115 145.82(15)
C105 C114 C115 90.04(13)
C116 C115 C104 122.39(14)
C116 C115 C114 147.90(16)
C104 C115 C114 89.69(12)
C115 C116 C117 116.86(14)
C115 C116 H116 121.6
C117 C116 H116 121.6
C118 C117 C116 120.40(14)
C118 C117 C102 118.94(14)
C116 C117 C102 120.66(13)
C117 C118 C119 121.30(14)
C117 C118 C136 120.67(14)
C119 C118 C136 118.03(13)
C118 C119 C124 119.75(13)
C118 C119 C120 121.44(14)
C124 C119 C120 118.79(14)
C121 C120 C119 120.42(15)
C121 C120 H120 119.8
C119 C120 H120 119.8
C120 C121 C122 120.95(14)
C120 C121 H121 119.5
C122 C121 H121 119.5
C123 C122 C121 120.12(15)
C123 C122 H122 119.9
C121 C122 H122 119.9
C122 C123 C124 120.69(15)
C122 C123 H123 119.7
C124 C123 H123 119.7
C123 C124 C119 118.99(14)
C123 C124 C101 121.80(15)
C119 C124 C101 119.20(14)
C137 C136 C118 174.84(16)
C136 C137 Si4 169.21(14)
C137 Si4 C141 110.25(7)
C137 Si4 C138 107.14(8)
C141 Si4 C138 112.77(8)
C137 Si4 C144 103.66(7)
C141 Si4 C144 109.94(8)
C138 Si4 C144 112.64(8)
C139 C138 C140 110.86(14)
C139 C138 Si4 112.93(12)
C140 C138 Si4 112.22(12)
C139 C138 H138 106.8
C140 C138 H138 106.8
Si4 C138 H138 106.8
C138 C139 H13M 109.5
C138 C139 H13N 109.5
H13M C139 H13N 109.5
C138 C139 H13O 109.5
H13M C139 H13O 109.5
H13N C139 H13O 109.5
C138 C140 H14A 109.5
C138 C140 H14B 109.5
H14A C140 H14B 109.5
C138 C140 H14C 109.5
H14A C140 H14C 109.5
H14B C140 H14C 109.5
C143 C141 C142 110.52(16)
C143 C141 Si4 112.27(13)
C142 C141 Si4 112.33(12)
C143 C141 H141 107.1
C142 C141 H141 107.1
Si4 C141 H141 107.1
C141 C142 H14D 109.5
C141 C142 H14E 109.5
H14D C142 H14E 109.5
C141 C142 H14F 109.5
H14D C142 H14F 109.5
H14E C142 H14F 109.5
C141 C143 H14G 109.5
C141 C143 H14H 109.5
H14G C143 H14H 109.5
C141 C143 H14I 109.5
H14G C143 H14I 109.5
H14H C143 H14I 109.5
C145 C144 C146 109.71(14)
C145 C144 Si4 113.14(11)
C146 C144 Si4 113.57(13)
C145 C144 H144 106.6
C146 C144 H144 106.6
Si4 C144 H144 106.6
C144 C145 H14J 109.5
C144 C145 H14K 109.5
H14J C145 H14K 109.5
C144 C145 H14L 109.5
H14J C145 H14L 109.5
H14K C145 H14L 109.5
C144 C146 H14M 109.5
C144 C146 H14N 109.5
H14M C146 H14N 109.5
C144 C146 H14O 109.5
H14M C146 H14O 109.5
H14N C146 H14O 109.5

loop_
_geom_bond_atom_site_label_1
_geom_bond_atom_site_label_2
_geom_bond_distance
C1 C2 1.409(2)
C1 C24 1.425(2)
C1 C25 1.439(2)
C25 C26 1.207(2)
C26 Si1 1.8523(16)
Si1 C27 1.8876(17)
Si1 C30 1.8882(15)
Si1 C33 1.8982(16)
C27 C28 1.533(2)
C27 C29 1.540(2)
C27 H27 1.0000
C28 H28A 0.9800
C28 H28B 0.9800
C28 H28C 0.9800
C29 H29A 0.9800
C29 H29B 0.9800
C29 H29C 0.9800
C30 C32 1.532(2)
C30 C31 1.534(3)
C30 H30 1.0000
C31 H31A 0.9800
C31 H31B 0.9800
C31 H31C 0.9800
C32 H32A 0.9800
C32 H32B 0.9800
C32 H32C 0.9800
C33 C34 1.533(2)
C33 C35 1.533(2)
C33 H33 1.0000
C34 H34A 0.9800
C34 H34B 0.9800
C34 H34C 0.9800
C35 H35A 0.9800
C35 H35B 0.9800
C35 H35C 0.9800
C2 C3 1.4485(18)
C2 C17 1.450(2)
C3 C4 1.348(2)
C3 H3 0.9500
C4 C15 1.454(2)
C4 C5 1.501(2)
C5 C6 1.363(2)
C5 C14 1.437(2)
C6 C7 1.454(2)
C6 C51 1.486(2)
C51 C52 1.392(2)
C51 C56 1.406(2)
C52 C53 1.391(2)
C52 H52 0.9500
C53 C54 1.387(2)
C53 H53 0.9500
C54 C55 1.387(3)
C54 H54 0.9500
C55 C56 1.385(2)
C55 H55 0.9500
C56 H56 0.9500
C7 C8 1.418(2)
C7 C12 1.438(2)
C8 C9 1.376(2)
C8 H8 0.9500
C9 C10 1.397(2)
C9 H9 0.9500
C10 C11 1.375(2)
C10 H10 0.9500
C11 C12 1.413(2)
C11 H11 0.9500
C12 C13 1.4534(19)
C13 C14 1.354(2)
C13 C61 1.480(2)
C61 C62 1.396(2)
C61 C66 1.401(2)
C62 C63 1.393(2)
C62 H62 0.9500
C63 C64 1.381(3)
C63 H63 0.9500
C64 C65 1.387(3)
C64 H64 0.9500
C65 C66 1.384(2)
C65 H65 0.9500
C66 H66 0.9500
C14 C15 1.495(2)
C15 C16 1.349(2)
C16 C17 1.445(2)
C16 H16 0.9500
C17 C18 1.407(2)
C18 C19 1.426(2)
C18 C36 1.435(2)
C19 C20 1.4245(19)
C19 C24 1.427(2)
C20 C21 1.365(2)
C20 H20 0.9500
C21 C22 1.414(2)
C21 H21 0.9500
C22 C23 1.368(2)
C22 H22 0.9500
C23 C24 1.424(2)
C23 H23 0.9500
C36 C37 1.207(2)
C37 Si2 1.8520(16)
Si2 C41 1.8860(17)
Si2 C38 1.8908(15)
Si2 C44 1.8947(15)
C38 C40 1.533(3)
C38 C39 1.537(2)
C38 H38 1.0000
C39 H39A 0.9800
C39 H39B 0.9800
C39 H39C 0.9800
C40 H40A 0.9800
C40 H40B 0.9800
C40 H40C 0.9800
C41 C43 1.530(2)
C41 C42 1.542(2)
C41 H41 1.0000
C42 H42A 0.9800
C42 H42B 0.9800
C42 H42C 0.9800
C43 H43A 0.9800
C43 H43B 0.9800
C43 H43C 0.9800
C44 C45 1.536(2)
C44 C46 1.540(2)
C44 H44 1.0000
C45 H45A 0.9800
C45 H45B 0.9800
C45 H45C 0.9800
C46 H46A 0.9800
C46 H46B 0.9800
C46 H46C 0.9800
C101 C102 1.409(2)
C101 C124 1.425(2)
C101 C125 1.437(2)
C125 C126 1.202(2)
C126 Si3 1.8531(16)
Si3 C130 1.8878(17)
Si3 C127 1.8911(15)
Si3 C133 1.8967(16)
C127 C128 1.531(2)
C127 C129 1.533(3)
C127 H127 1.0000
C128 H12A 0.9800
C128 H12B 0.9800
C128 H12C 0.9800
C129 H12D 0.9800
C129 H12E 0.9800
C129 H12F 0.9800
C130 C132 1.536(2)
C130 C131 1.537(2)
C130 H130 1.0000
C131 H13A 0.9800
C131 H13B 0.9800
C131 H13C 0.9800
C132 H13D 0.9800
C132 H13E 0.9800
C132 H13F 0.9800
C133 C135 1.530(2)
C133 C134 1.530(2)
C133 H133 1.0000
C134 H13G 0.9800
C134 H13H 0.9800
C134 H13I 0.9800
C135 H13J 0.9800
C135 H13K 0.9800
C135 H13L 0.9800
C102 C117 1.448(2)
C102 C103 1.449(2)
C103 C104 1.348(2)
C103 H103 0.9500
C104 C115 1.453(2)
C104 C105 1.493(2)
C105 C106 1.359(2)
C105 C114 1.436(2)
C106 C107 1.451(2)
C106 C151 1.489(2)
C151 C152 1.391(3)
C151 C156 1.393(2)
C152 C153 1.387(3)
C152 H152 0.9500
C153 C154 1.384(3)
C153 H153 0.9500
C154 C155 1.387(3)
C154 H154 0.9500
C155 C156 1.386(3)
C155 H155 0.9500
C156 H156 0.9500
C107 C108 1.421(2)
C107 C112 1.430(2)
C108 C109 1.370(2)
C108 H108 0.9500
C109 C110 1.402(3)
C109 H109 0.9500
C110 C111 1.377(2)
C110 H110 0.9500
C111 C112 1.416(2)
C111 H111 0.9500
C112 C113 1.459(2)
C113 C114 1.355(2)
C113 C161 1.486(2)
C161 C162 1.395(2)
C161 C166 1.398(2)
C162 C163 1.393(3)
C162 H162 0.9500
C163 C164 1.385(3)
C163 H163 0.9500
C164 C165 1.384(3)
C164 H164 0.9500
C165 C166 1.387(2)
C165 H165 0.9500
C166 H166 0.9500
C114 C115 1.500(2)
C115 C116 1.348(2)
C116 C117 1.444(2)
C116 H116 0.9500
C117 C118 1.406(2)
C118 C119 1.422(2)
C118 C136 1.439(2)
C119 C124 1.423(2)
C119 C120 1.4286(19)
C120 C121 1.362(2)
C120 H120 0.9500
C121 C122 1.412(2)
C121 H121 0.9500
C122 C123 1.371(2)
C122 H122 0.9500
C123 C124 1.421(2)
C123 H123 0.9500
C136 C137 1.204(2)
C137 Si4 1.8525(16)
Si4 C141 1.8918(15)
Si4 C138 1.8935(18)
Si4 C144 1.8950(16)
C138 C139 1.537(2)
C138 C140 1.540(2)
C138 H138 1.0000
C139 H13M 0.9800
C139 H13N 0.9800
C139 H13O 0.9800
C140 H14A 0.9800
C140 H14B 0.9800
C140 H14C 0.9800
C141 C143 1.530(3)
C141 C142 1.538(2)
C141 H141 1.0000
C142 H14D 0.9800
C142 H14E 0.9800
C142 H14F 0.9800
C143 H14G 0.9800
C143 H14H 0.9800
C143 H14I 0.9800
C144 C145 1.532(2)
C144 C146 1.535(2)
C144 H144 1.0000
C145 H14J 0.9800
C145 H14K 0.9800
C145 H14L 0.9800
C146 H14M 0.9800
C146 H14N 0.9800
C146 H14O 0.9800
